data_4349357
loop_
_publ_author_name
'Ortu, Fabrizio'
'Liu, Jingjing'
'Burton, Matthew'
'Fowler, Jonathan M.'
'Formanuik, Alasdair'
'Boulon, Marie-Emmanuelle'
'Chilton, Nicholas F.'
'Mills, David P.'

_publ_section_title
;
 Analysis of Lanthanide-Radical Magnetic Interactions in Ce(III)
 2,2'-Bipyridyl Complexes.
;
_journal_issue 5
_journal_name_full 'Inorganic chemistry'
_journal_page_first 2496
_journal_page_last 2505
_journal_paper_doi 10.1021/acs.inorgchem.6b02683
_journal_volume 56
_journal_year 2017
_chemical_formula_moiety 'C52 H84 I2 La2'
_chemical_formula_sum 'C52 H84 I2 La2'
_chemical_formula_weight 1240.81
_space_group_crystal_system triclinic
_space_group_IT_number 2
_space_group_name_Hall '-P 1'
_space_group_name_H-M_alt 'P -1'
_atom_sites_solution_hydrogens geom
_audit_creation_date 2015-08-16
_audit_creation_method
;
Olex2 1.2
(compiled 2015.01.26 svn.r3150 for OlexSys, GUI svn.r4998)
;
_cell_angle_alpha 90.556(3)
_cell_angle_beta 98.291(3)
_cell_angle_gamma 104.438(3)
_cell_formula_units_Z 2
_cell_length_a 10.5116(3)
_cell_length_b 11.3423(4)
_cell_length_c 23.8269(11)
_cell_measurement_reflns_used 7547
_cell_measurement_temperature 120.02(10)
_cell_measurement_theta_max 28.7140
_cell_measurement_theta_min 3.7030
_cell_volume 2719.22(18)
_computing_cell_refinement
;
CrysAlisPro, Agilent Technologies,
Version 1.171.36.32 (release 02-08-2013 CrysAlis171 .NET)
(compiled Aug  2 2013,16:46:58)
;
_computing_data_collection
;
CrysAlisPro, Agilent Technologies,
Version 1.171.36.32 (release 02-08-2013 CrysAlis171 .NET)
(compiled Aug  2 2013,16:46:58)
;
_computing_data_reduction
;
CrysAlisPro, Agilent Technologies,
Version 1.171.36.32 (release 02-08-2013 CrysAlis171 .NET)
(compiled Aug  2 2013,16:46:58)
;
_computing_molecular_graphics 'Olex2 (Dolomanov et al., 2009)'
_computing_publication_material 'Olex2 (Dolomanov et al., 2009)'
_computing_structure_refinement 'ShelXL (Sheldrick, 2015)'
_computing_structure_solution 'ShelXS (Sheldrick, 2008)'
_diffrn_ambient_temperature 120.02(10)
_diffrn_detector_area_resol_mean 8.0714
_diffrn_measured_fraction_theta_full 0.997
_diffrn_measured_fraction_theta_max 0.997
_diffrn_measurement_details
;
#__ type_ start__ end____ width___ exp.time_
  1 omega  -16.00   91.00   1.0000    4.6700
omega____ theta____ kappa____ phi______ frames
    -       18.8601   19.0000    0.0000 107

#__ type_ start__ end____ width___ exp.time_
  2 omega   31.00   64.00   1.0000    4.6700
omega____ theta____ kappa____ phi______ frames
    -       18.8601 -114.0000  -28.0000 33

#__ type_ start__ end____ width___ exp.time_
  3 omega   -5.00   21.00   1.0000    4.6700
omega____ theta____ kappa____ phi______ frames
    -       18.8601  -99.0000 -120.0000 26

#__ type_ start__ end____ width___ exp.time_
  4 omega  -50.00   39.00   1.0000    4.6700
omega____ theta____ kappa____ phi______ frames
    -       18.8601  -57.0000 -180.0000 89

#__ type_ start__ end____ width___ exp.time_
  5 omega  -11.00   29.00   1.0000    4.6700
omega____ theta____ kappa____ phi______ frames
    -       18.8601   77.0000 -180.0000 40

#__ type_ start__ end____ width___ exp.time_
  6 omega  -18.00    7.00   1.0000    4.6700
omega____ theta____ kappa____ phi______ frames
    -      -17.7663  114.0000   61.0000 25

#__ type_ start__ end____ width___ exp.time_
  7 omega  -20.00   61.00   1.0000    4.6700
omega____ theta____ kappa____ phi______ frames
    -       18.8601  -99.0000   60.0000 81
;
_diffrn_measurement_device_type 'SuperNova, Single source at offset, Eos'
_diffrn_measurement_method '\w scans'
_diffrn_orient_matrix_UB_11 0.0069928000
_diffrn_orient_matrix_UB_12 0.0225576000
_diffrn_orient_matrix_UB_13 0.0284450000
_diffrn_orient_matrix_UB_21 0.0467659000
_diffrn_orient_matrix_UB_22 -0.0344179000
_diffrn_orient_matrix_UB_23 0.0084249000
_diffrn_orient_matrix_UB_31 0.0522781000
_diffrn_orient_matrix_UB_32 0.0498597000
_diffrn_orient_matrix_UB_33 -0.0051928000
_diffrn_radiation_monochromator mirror
_diffrn_radiation_type MoK\a
_diffrn_radiation_wavelength 0.71073
_diffrn_reflns_av_R_equivalents 0.0400
_diffrn_reflns_av_unetI/netI 0.0724
_diffrn_reflns_Laue_measured_fraction_full 0.997
_diffrn_reflns_Laue_measured_fraction_max 0.997
_diffrn_reflns_limit_h_max 12
_diffrn_reflns_limit_h_min -12
_diffrn_reflns_limit_k_max 13
_diffrn_reflns_limit_k_min -13
_diffrn_reflns_limit_l_max 28
_diffrn_reflns_limit_l_min -8
_diffrn_reflns_number 22794
_diffrn_reflns_point_group_measured_fraction_full 0.997
_diffrn_reflns_point_group_measured_fraction_max 0.997
_diffrn_reflns_theta_full 25.242
_diffrn_reflns_theta_max 25.350
_diffrn_reflns_theta_min 3.299
_diffrn_source 'SuperNova (Mo) X-ray Source'
_exptl_absorpt_coefficient_mu 2.715
_exptl_absorpt_correction_T_max 1.000
_exptl_absorpt_correction_T_min 0.926
_exptl_absorpt_correction_type gaussian
_exptl_absorpt_process_details
;
CrysAlisPro, Agilent Technologies,
Version 1.171.36.32 (release 02-08-2013 CrysAlis171 .NET)
(compiled Aug  2 2013,16:46:58)
Numerical absorption correction based on gaussian integration over
			a multifaceted crystal model
;
_exptl_crystal_colour 'clear light yellow'
_exptl_crystal_colour_lustre clear
_exptl_crystal_colour_modifier light
_exptl_crystal_colour_primary yellow
_exptl_crystal_density_diffrn 1.515
_exptl_crystal_description block
_exptl_crystal_F_000 1232
_exptl_crystal_size_max 0.1555
_exptl_crystal_size_mid 0.0825
_exptl_crystal_size_min 0.0653
_refine_diff_density_max 1.482
_refine_diff_density_min -1.291
_refine_diff_density_rms 0.189
_refine_ls_extinction_method none
_refine_ls_goodness_of_fit_ref 1.297
_refine_ls_hydrogen_treatment constr
_refine_ls_matrix_type full
_refine_ls_number_parameters 530
_refine_ls_number_reflns 9938
_refine_ls_number_restraints 780
_refine_ls_restrained_S_all 1.251
_refine_ls_R_factor_all 0.0820
_refine_ls_R_factor_gt 0.0658
_refine_ls_shift/su_max 0.001
_refine_ls_shift/su_mean 0.000
_refine_ls_structure_factor_coef Fsqd
_refine_ls_weighting_details 'w=1/[\s^2^(Fo^2^)+34.0823P] where P=(Fo^2^+2Fc^2^)/3'
_refine_ls_weighting_scheme calc
_refine_ls_wR_factor_gt 0.1324
_refine_ls_wR_factor_ref 0.1388
_reflns_Friedel_coverage 0.000
_reflns_number_gt 7928
_reflns_number_total 9938
_reflns_threshold_expression 'I > 2\s(I)'
_cod_data_source_file ic6b02683_si_002.cif
_cod_data_source_block 5
_cod_original_cell_volume 2719.24(18)
_cod_database_code 4349357
_manchester_internal_coll_name adpm176
_manchester_internal_coll_client JJL/FO/DPM
_manchester_internal_coll_type custom
_manchester_internal_coll_frame_time 4.67s
_manchester_internal_coll_frame_width 1
_manchester_internal_coll_frame_method '\w scans'
_manchester_internal_coll_user FO
_manchester_internal_coll_date 19/05/2015
_manchester_internal_process_user FO
_manchester_internal_process_date 15/06/2015
_manchester_internal_solution_user FO
_manchester_internal_solution_date 15/06/2015
_manchester_internal_refinement_user FO
_manchester_internal_refinement_date 15/06/2015
_manchester_internal_validation_user FO
_manchester_internal_validation_date 16/08/2015
_manchester_internal_archive_date 16/08/2015
_shelxl_version_number 2014/6
_chemical_oxdiff_formula 'La2 C30 I2 H70'
_shelx_space_group_comment
;
The symmetry employed for this shelxl refinement is uniquely defined
by the following loop, which should always be used as a source of
symmetry information in preference to the above space-group names.
They are only intended as comments.
;
_reflns_odcompleteness_completeness 99.78
_reflns_odcompleteness_iscentric 1
_reflns_odcompleteness_theta 26.32
_olex2_refinement_description
;
1. Twinned data refinement
 Scales: 0.9087(13) 0.0913(13)
2. Fixed Uiso
 At 1.2 times of:
  All C(H) groups
 At 1.5 times of:
  All C(H,H,H) groups
3. Rigid body (RIGU) restrains
 All non-hydrogen atoms
 with sigma for 1-2 distances of 0.004 and sigma for 1-3 distances of 0.004
4.a Aromatic/amide H refined with riding coordinates:
 C2(H2), C4(H4), C5(H5), C11(H11), C13(H13), C14(H14), C24(H24), C26(H26),
 C27(H27), C37(H37), C39(H39), C40(H40)
4.b Idealised Me refined as rotating group:
 C0AA(H0AA,H0AB,H0AC), C7(H7A,H7B,H7C), C8(H8A,H8B,H8C), C9(H9A,H9B,H9C),
 C16(H16A,H16B,H16C), C17(H17A,H17B,H17C), C18(H18A,H18B,H18C), C20(H20A,H20B,
 H20C), C21(H21A,H21B,H21C), C22(H22A,H22B,H22C), C29(H29A,H29B,H29C), C30(H30A,
 H30B,H30C), C31(H31A,H31B,H31C), C33(H33A,H33B,H33C), C34(H34A,H34B,H34C),
 C35(H35A,H35B,H35C), C42(H42A,H42B,H42C), C43(H43A,H43B,H43C), C44(H44A,H44B,
 H44C), C46(H46A,H46B,H46C), C47(H47A,H47B,H47C), C48(H48A,H48B,H48C), C68(H68A,
 H68B,H68C), C88(H88A,H88B,H88C)
;
_olex2_submission_special_instructions 'No special instructions were received'

loop_
_space_group_symop_operation_xyz
'x, y, z'
'-x, -y, -z'

loop_
_atom_site_label
_atom_site_type_symbol
_atom_site_fract_x
_atom_site_fract_y
_atom_site_fract_z
_atom_site_U_iso_or_equiv
_atom_site_adp_type
_atom_site_occupancy
_atom_site_site_symmetry_order
_atom_site_calc_flag
_atom_site_refinement_flags_posn
_atom_site_refinement_flags_adp
La1 La 0.58379(6) 0.13686(5) 0.15573(3) 0.01169(15) Uani 1 1 d . U
La2 La 0.83506(6) 0.20231(5) 0.35526(3) 0.01140(15) Uani 1 1 d . U
I1 I 0.53393(6) 0.13448(6) 0.28683(3) 0.01530(17) Uani 1 1 d . U
I2 I 0.88678(7) 0.20541(7) 0.22318(3) 0.01716(17) Uani 1 1 d . U
C0AA C 0.8479(11) -0.0490(11) 0.0935(5) 0.024(3) Uani 1 1 d . U
H0AA H 0.8134 -0.0348 0.0553 0.036 Uiso 1 1 calc GR .
H0AB H 0.9238 -0.0815 0.0933 0.036 Uiso 1 1 calc GR .
H0AC H 0.8736 0.0265 0.1158 0.036 Uiso 1 1 calc GR .
C1 C 0.4026(10) -0.0972(9) 0.1335(4) 0.0130(18) Uani 1 1 d . U
C2 C 0.5217(10) -0.1264(9) 0.1568(4) 0.0124(19) Uani 1 1 d . U
H2 H 0.5367 -0.1597 0.1919 0.015 Uiso 1 1 calc R .
C3 C 0.6140(10) -0.0970(9) 0.1186(4) 0.0140(19) Uani 1 1 d . U
C4 C 0.5520(10) -0.0435(9) 0.0725(5) 0.0149(19) Uani 1 1 d . U
H4 H 0.5914 -0.0131 0.0413 0.018 Uiso 1 1 calc R .
C5 C 0.4215(10) -0.0430(9) 0.0808(4) 0.0127(19) Uani 1 1 d . U
H5 H 0.3604 -0.0131 0.0566 0.015 Uiso 1 1 calc R .
C6 C 0.2684(10) -0.1294(9) 0.1560(5) 0.014(2) Uani 1 1 d . U
C7 C 0.1691(11) -0.2244(11) 0.1146(5) 0.024(3) Uani 1 1 d . U
H7A H 0.1552 -0.1899 0.0783 0.036 Uiso 1 1 calc GR .
H7B H 0.0863 -0.2487 0.1291 0.036 Uiso 1 1 calc GR .
H7C H 0.2038 -0.2943 0.1106 0.036 Uiso 1 1 calc GR .
C8 C 0.2824(11) -0.1820(10) 0.2155(5) 0.017(2) Uani 1 1 d . U
H8A H 0.3123 -0.2551 0.2134 0.026 Uiso 1 1 calc GR .
H8B H 0.1979 -0.2005 0.2287 0.026 Uiso 1 1 calc GR .
H8C H 0.3458 -0.1232 0.2414 0.026 Uiso 1 1 calc GR .
C9 C 0.2149(10) -0.0163(9) 0.1600(5) 0.018(2) Uani 1 1 d . U
H9A H 0.2739 0.0418 0.1876 0.026 Uiso 1 1 calc GR .
H9B H 0.1284 -0.0392 0.1714 0.026 Uiso 1 1 calc GR .
H9C H 0.2088 0.0193 0.1237 0.026 Uiso 1 1 calc GR .
C10 C 0.4861(10) 0.3521(9) 0.1411(5) 0.0158(19) Uani 1 1 d . U
C11 C 0.6244(10) 0.3922(9) 0.1396(5) 0.016(2) Uani 1 1 d . U
H11 H 0.6863 0.4430 0.1670 0.019 Uiso 1 1 calc R .
C12 C 0.6533(10) 0.3423(9) 0.0894(4) 0.0147(19) Uani 1 1 d . U
C13 C 0.5309(11) 0.2645(10) 0.0616(5) 0.019(2) Uani 1 1 d . U
H13 H 0.5195 0.2184 0.0279 0.023 Uiso 1 1 calc R .
C14 C 0.4306(11) 0.2700(10) 0.0942(5) 0.018(2) Uani 1 1 d . U
H14 H 0.3421 0.2264 0.0861 0.022 Uiso 1 1 calc R .
C15 C 0.4097(11) 0.4079(10) 0.1804(5) 0.019(2) Uani 1 1 d . U
C16 C 0.3510(12) 0.5024(11) 0.1454(5) 0.029(3) Uani 1 1 d . U
H16A H 0.4207 0.5586 0.1303 0.043 Uiso 1 1 calc GR .
H16B H 0.3111 0.5461 0.1696 0.043 Uiso 1 1 calc GR .
H16C H 0.2849 0.4606 0.1148 0.043 Uiso 1 1 calc GR .
C17 C 0.2887(11) 0.3114(10) 0.1962(5) 0.024(2) Uani 1 1 d . U
H17A H 0.2328 0.2729 0.1622 0.036 Uiso 1 1 calc GR .
H17B H 0.2390 0.3505 0.2178 0.036 Uiso 1 1 calc GR .
H17C H 0.3194 0.2511 0.2185 0.036 Uiso 1 1 calc GR .
C18 C 0.4971(12) 0.4719(11) 0.2330(5) 0.028(3) Uani 1 1 d . U
H18A H 0.5414 0.4166 0.2528 0.042 Uiso 1 1 calc GR .
H18B H 0.4437 0.4994 0.2572 0.042 Uiso 1 1 calc GR .
H18C H 0.5620 0.5406 0.2226 0.042 Uiso 1 1 calc GR .
C19 C 0.7814(11) 0.3741(10) 0.0641(5) 0.017(2) Uani 1 1 d . U
C20 C 0.7560(12) 0.4401(11) 0.0091(5) 0.025(3) Uani 1 1 d . U
H20A H 0.6899 0.3858 -0.0177 0.038 Uiso 1 1 calc GR .
H20B H 0.8371 0.4653 -0.0067 0.038 Uiso 1 1 calc GR .
H20C H 0.7252 0.5103 0.0174 0.038 Uiso 1 1 calc GR .
C21 C 0.8938(11) 0.4618(10) 0.1053(5) 0.024(2) Uani 1 1 d . U
H21A H 0.8673 0.5346 0.1131 0.036 Uiso 1 1 calc GR .
H21B H 0.9734 0.4823 0.0883 0.036 Uiso 1 1 calc GR .
H21C H 0.9104 0.4225 0.1402 0.036 Uiso 1 1 calc GR .
C22 C 0.8275(12) 0.2607(10) 0.0507(5) 0.025(3) Uani 1 1 d . U
H22A H 0.8310 0.2134 0.0839 0.037 Uiso 1 1 calc GR .
H22B H 0.9142 0.2849 0.0397 0.037 Uiso 1 1 calc GR .
H22C H 0.7662 0.2126 0.0203 0.037 Uiso 1 1 calc GR .
C23 C 0.7732(10) 0.3843(10) 0.4207(5) 0.0170(19) Uani 1 1 d . U
C24 C 0.8012(10) 0.4430(9) 0.3691(5) 0.017(2) Uani 1 1 d . U
H24 H 0.7395 0.4643 0.3416 0.020 Uiso 1 1 calc R .
C25 C 0.9376(10) 0.4625(9) 0.3672(5) 0.0143(19) Uani 1 1 d . U
C26 C 0.9951(10) 0.4103(9) 0.4141(5) 0.016(2) Uani 1 1 d . U
H26 H 1.0833 0.4067 0.4219 0.019 Uiso 1 1 calc R .
C27 C 0.8931(10) 0.3634(9) 0.4479(5) 0.0154(19) Uani 1 1 d . U
H27 H 0.9042 0.3255 0.4821 0.018 Uiso 1 1 calc R .
C28 C 0.6433(10) 0.3605(10) 0.4458(5) 0.018(2) Uani 1 1 d . U
C29 C 0.5990(11) 0.2259(10) 0.4597(5) 0.024(3) Uani 1 1 d . U
H29A H 0.6667 0.2060 0.4867 0.035 Uiso 1 1 calc GR .
H29B H 0.5849 0.1756 0.4256 0.035 Uiso 1 1 calc GR .
H29C H 0.5178 0.2120 0.4755 0.035 Uiso 1 1 calc GR .
C30 C 0.5347(11) 0.3953(10) 0.4051(5) 0.023(2) Uani 1 1 d . U
H30A H 0.4555 0.3827 0.4224 0.035 Uiso 1 1 calc GR .
H30B H 0.5164 0.3456 0.3706 0.035 Uiso 1 1 calc GR .
H30C H 0.5634 0.4796 0.3967 0.035 Uiso 1 1 calc GR .
C31 C 0.6707(11) 0.4400(10) 0.5016(5) 0.023(3) Uani 1 1 d . U
H31A H 0.7011 0.5243 0.4936 0.035 Uiso 1 1 calc GR .
H31B H 0.7376 0.4169 0.5278 0.035 Uiso 1 1 calc GR .
H31C H 0.5904 0.4279 0.5180 0.035 Uiso 1 1 calc GR .
C32 C 1.0146(11) 0.5518(10) 0.3257(5) 0.023(2) Uani 1 1 d . U
C33 C 0.9231(12) 0.5658(10) 0.2721(5) 0.028(3) Uani 1 1 d . U
H33A H 0.8822 0.4871 0.2536 0.042 Uiso 1 1 calc GR .
H33B H 0.9738 0.6167 0.2469 0.042 Uiso 1 1 calc GR .
H33C H 0.8556 0.6025 0.2818 0.042 Uiso 1 1 calc GR .
C34 C 1.1342(11) 0.5087(10) 0.3115(6) 0.028(3) Uani 1 1 d . U
H34A H 1.1904 0.5007 0.3460 0.042 Uiso 1 1 calc GR .
H34B H 1.1836 0.5672 0.2887 0.042 Uiso 1 1 calc GR .
H34C H 1.1033 0.4312 0.2909 0.042 Uiso 1 1 calc GR .
C35 C 1.0683(12) 0.6747(10) 0.3602(5) 0.028(3) Uani 1 1 d . U
H35A H 0.9952 0.7038 0.3694 0.041 Uiso 1 1 calc GR .
H35B H 1.1198 0.7331 0.3380 0.041 Uiso 1 1 calc GR .
H35C H 1.1232 0.6636 0.3945 0.041 Uiso 1 1 calc GR .
C36 C 1.0025(10) 0.0480(9) 0.3819(4) 0.0126(18) Uani 1 1 d . U
C37 C 0.8842(10) -0.0348(9) 0.3548(4) 0.0123(19) Uani 1 1 d . U
H37 H 0.8725 -0.0752 0.3195 0.015 Uiso 1 1 calc R .
C38 C 0.7855(10) -0.0448(9) 0.3919(4) 0.0126(18) Uani 1 1 d . U
C39 C 0.8470(10) 0.0381(9) 0.4391(4) 0.0128(19) Uani 1 1 d . U
H39 H 0.8057 0.0544 0.4692 0.015 Uiso 1 1 calc R .
C40 C 0.9796(10) 0.0912(9) 0.4330(5) 0.0153(19) Uani 1 1 d . U
H40 H 1.0414 0.1460 0.4589 0.018 Uiso 1 1 calc R .
C41 C 1.1385(10) 0.0734(10) 0.3602(5) 0.017(2) Uani 1 1 d . U
C42 C 1.1257(10) 0.0110(10) 0.3010(5) 0.021(2) Uani 1 1 d . U
H42A H 1.2102 0.0323 0.2877 0.031 Uiso 1 1 calc GR .
H42B H 1.0614 0.0378 0.2748 0.031 Uiso 1 1 calc GR .
H42C H 1.0976 -0.0758 0.3035 0.031 Uiso 1 1 calc GR .
C43 C 1.2361(10) 0.0283(11) 0.4034(5) 0.021(2) Uani 1 1 d . U
H43A H 1.2406 0.0660 0.4401 0.031 Uiso 1 1 calc GR .
H43B H 1.3226 0.0492 0.3920 0.031 Uiso 1 1 calc GR .
H43C H 1.2064 -0.0586 0.4052 0.031 Uiso 1 1 calc GR .
C44 C 1.1927(11) 0.2114(10) 0.3555(5) 0.022(2) Uani 1 1 d . U
H44A H 1.2095 0.2512 0.3925 0.033 Uiso 1 1 calc GR .
H44B H 1.1286 0.2425 0.3313 0.033 Uiso 1 1 calc GR .
H44C H 1.2739 0.2266 0.3396 0.033 Uiso 1 1 calc GR .
C45 C 0.6595(10) -0.1446(9) 0.3878(5) 0.014(2) Uani 1 1 d . U
C46 C 0.6100(11) -0.2009(10) 0.3273(5) 0.024(3) Uani 1 1 d . U
H46A H 0.5893 -0.1398 0.3025 0.037 Uiso 1 1 calc GR .
H46B H 0.5318 -0.2662 0.3273 0.037 Uiso 1 1 calc GR .
H46C H 0.6781 -0.2319 0.3141 0.037 Uiso 1 1 calc GR .
C47 C 0.5463(10) -0.0997(10) 0.4096(5) 0.021(2) Uani 1 1 d . U
H47A H 0.5785 -0.0591 0.4464 0.032 Uiso 1 1 calc GR .
H47B H 0.4728 -0.1682 0.4124 0.032 Uiso 1 1 calc GR .
H47C H 0.5177 -0.0439 0.3836 0.032 Uiso 1 1 calc GR .
C48 C 0.6884(12) -0.2449(10) 0.4269(5) 0.026(3) Uani 1 1 d . U
H48A H 0.7594 -0.2739 0.4153 0.039 Uiso 1 1 calc GR .
H48B H 0.6101 -0.3111 0.4244 0.039 Uiso 1 1 calc GR .
H48C H 0.7137 -0.2123 0.4653 0.039 Uiso 1 1 calc GR .
C66 C 0.7408(10) -0.1398(10) 0.1192(5) 0.017(2) Uani 1 1 d . U
C68 C 0.7984(11) -0.1619(11) 0.1805(5) 0.024(2) Uani 1 1 d . U
H68A H 0.8778 -0.1889 0.1801 0.035 Uiso 1 1 calc GR .
H68B H 0.7341 -0.2231 0.1962 0.035 Uiso 1 1 calc GR .
H68C H 0.8188 -0.0874 0.2033 0.035 Uiso 1 1 calc GR .
C88 C 0.7036(12) -0.2616(11) 0.0848(6) 0.028(3) Uani 1 1 d . U
H88A H 0.6753 -0.2487 0.0457 0.042 Uiso 1 1 calc GR .
H88B H 0.6328 -0.3174 0.0995 0.042 Uiso 1 1 calc GR .
H88C H 0.7796 -0.2951 0.0876 0.042 Uiso 1 1 calc GR .

loop_
_atom_site_aniso_label
_atom_site_aniso_U_11
_atom_site_aniso_U_22
_atom_site_aniso_U_33
_atom_site_aniso_U_23
_atom_site_aniso_U_13
_atom_site_aniso_U_12
La1 0.0136(3) 0.0120(3) 0.0095(3) 0.0002(2) 0.0012(2) 0.0035(2)
La2 0.0127(3) 0.0101(3) 0.0109(3) -0.0003(2) 0.0011(2) 0.0025(2)
I1 0.0131(4) 0.0205(4) 0.0118(4) -0.0005(3) 0.0018(3) 0.0033(3)
I2 0.0145(4) 0.0232(4) 0.0128(4) 0.0007(3) 0.0018(3) 0.0032(3)
C0AA 0.019(5) 0.030(6) 0.029(6) 0.004(5) 0.009(4) 0.012(4)
C1 0.014(4) 0.010(4) 0.015(4) 0.000(3) 0.004(3) 0.003(3)
C2 0.016(4) 0.015(4) 0.008(4) -0.002(3) 0.002(3) 0.007(3)
C3 0.016(4) 0.014(4) 0.012(4) -0.006(3) 0.001(3) 0.006(3)
C4 0.014(4) 0.016(4) 0.015(4) -0.003(3) 0.003(3) 0.005(3)
C5 0.011(4) 0.014(4) 0.012(4) 0.003(3) 0.000(3) 0.003(3)
C6 0.015(4) 0.014(4) 0.015(4) 0.001(3) 0.007(3) 0.003(3)
C7 0.022(5) 0.027(5) 0.020(5) -0.007(4) 0.008(4) -0.001(4)
C8 0.022(6) 0.014(5) 0.015(5) 0.002(4) 0.008(4) -0.001(4)
C9 0.013(5) 0.017(5) 0.022(6) -0.005(4) 0.000(4) 0.003(4)
C10 0.020(4) 0.013(4) 0.015(4) 0.004(3) 0.003(3) 0.006(3)
C11 0.021(4) 0.014(4) 0.012(4) 0.001(3) 0.003(3) 0.004(3)
C12 0.020(4) 0.013(4) 0.011(4) 0.002(3) 0.004(3) 0.004(3)
C13 0.025(4) 0.019(4) 0.014(4) 0.003(3) 0.000(3) 0.006(3)
C14 0.020(4) 0.019(4) 0.015(4) 0.002(3) 0.000(3) 0.006(3)
C15 0.028(5) 0.017(4) 0.018(5) 0.005(3) 0.007(4) 0.011(4)
C16 0.035(6) 0.029(6) 0.031(6) 0.008(5) 0.008(5) 0.021(5)
C17 0.034(5) 0.019(5) 0.024(6) 0.002(4) 0.008(4) 0.012(4)
C18 0.034(6) 0.025(6) 0.027(5) -0.007(4) 0.008(4) 0.011(5)
C19 0.021(4) 0.017(4) 0.017(5) 0.003(3) 0.009(3) 0.004(3)
C20 0.030(6) 0.024(6) 0.023(5) 0.013(4) 0.011(4) 0.008(5)
C21 0.025(5) 0.018(5) 0.030(6) 0.004(4) 0.008(4) 0.006(4)
C22 0.028(6) 0.023(5) 0.027(6) 0.005(4) 0.014(5) 0.007(4)
C23 0.017(4) 0.014(4) 0.019(4) -0.004(3) 0.004(3) 0.002(3)
C24 0.018(4) 0.014(4) 0.016(4) -0.007(3) -0.002(3) 0.002(3)
C25 0.016(4) 0.008(4) 0.019(4) 0.000(3) 0.002(3) 0.003(3)
C26 0.015(4) 0.015(4) 0.018(4) 0.001(3) 0.004(3) 0.003(3)
C27 0.020(4) 0.011(4) 0.015(4) 0.000(3) 0.004(3) 0.002(3)
C28 0.017(4) 0.017(5) 0.018(5) -0.005(3) 0.004(3) 0.002(3)
C29 0.020(6) 0.019(5) 0.031(7) -0.002(4) 0.011(5) 0.000(4)
C30 0.022(5) 0.019(5) 0.027(6) -0.012(4) -0.002(4) 0.005(4)
C31 0.015(5) 0.025(6) 0.028(5) -0.012(4) 0.006(4) 0.000(4)
C32 0.028(5) 0.011(4) 0.031(5) 0.008(4) 0.011(4) 0.005(4)
C33 0.035(6) 0.016(6) 0.032(5) 0.010(4) 0.008(4) 0.004(5)
C34 0.028(5) 0.011(5) 0.044(7) 0.003(5) 0.016(5) -0.002(4)
C35 0.038(6) 0.011(4) 0.035(6) 0.009(4) 0.010(5) 0.005(4)
C36 0.012(3) 0.014(4) 0.012(4) 0.002(3) 0.000(3) 0.005(3)
C37 0.014(4) 0.013(4) 0.010(4) 0.000(3) 0.000(3) 0.006(3)
C38 0.015(4) 0.011(4) 0.013(4) 0.001(3) 0.003(3) 0.005(3)
C39 0.018(4) 0.011(4) 0.011(4) -0.001(3) 0.004(3) 0.005(3)
C40 0.015(4) 0.017(4) 0.014(4) -0.003(3) 0.001(3) 0.004(3)
C41 0.012(4) 0.022(5) 0.018(5) 0.000(3) 0.001(3) 0.004(3)
C42 0.011(5) 0.025(6) 0.025(5) 0.000(4) 0.007(4) -0.003(4)
C43 0.014(5) 0.029(6) 0.021(5) 0.005(4) 0.004(4) 0.007(4)
C44 0.020(5) 0.023(5) 0.022(6) 0.005(4) 0.008(5) 0.003(4)
C45 0.015(4) 0.008(4) 0.018(5) -0.002(3) 0.002(3) 0.004(3)
C46 0.020(6) 0.021(6) 0.025(5) -0.007(4) 0.002(4) -0.007(5)
C47 0.018(5) 0.009(5) 0.036(7) 0.002(4) 0.010(4) -0.002(4)
C48 0.030(6) 0.012(5) 0.037(6) 0.007(4) 0.005(5) 0.006(4)
C66 0.019(4) 0.021(5) 0.013(5) -0.001(4) 0.005(3) 0.011(3)
C68 0.024(6) 0.026(6) 0.021(5) 0.002(4) -0.001(4) 0.011(5)
C88 0.026(6) 0.030(5) 0.032(6) -0.008(4) 0.003(5) 0.013(4)

loop_
_atom_type_symbol
_atom_type_description
_atom_type_scat_dispersion_real
_atom_type_scat_dispersion_imag
_atom_type_scat_source
C C 0.0033 0.0016 'International Tables Vol C Tables 4.2.6.8 and 6.1.1.4'
H H 0.0000 0.0000 'International Tables Vol C Tables 4.2.6.8 and 6.1.1.4'
I I -0.4742 1.8119 'International Tables Vol C Tables 4.2.6.8 and 6.1.1.4'
La La -0.2871 2.4523 'International Tables Vol C Tables 4.2.6.8 and 6.1.1.4'

loop_
_exptl_crystal_face_index_h
_exptl_crystal_face_index_k
_exptl_crystal_face_index_l
_exptl_crystal_face_perp_dist
_exptl_oxdiff_crystal_face_indexfrac_h
_exptl_oxdiff_crystal_face_indexfrac_k
_exptl_oxdiff_crystal_face_indexfrac_l
_exptl_oxdiff_crystal_face_x
_exptl_oxdiff_crystal_face_y
_exptl_oxdiff_crystal_face_z
13 1 -15 0.0341 13.0081 0.9920 -15.3703 -0.3239 0.4447 0.8093
2 15 -1 0.0686 1.9819 15.0034 -1.4900 0.3099 -0.4363 0.8594
0 -15 -1 0.0651 0.0196 -15.0047 -0.9200 -0.3645 0.5096 -0.7423
9 10 -2 0.0592 8.9884 10.0006 -2.3955 0.2203 0.0560 0.9810
-15 2 9 0.0383 -15.0078 2.0065 9.1611 0.2009 -0.6937 -0.7321
4 -1 30 0.0246 3.9812 -0.9880 30.3984 0.8702 0.4763 0.0010
-4 16 -3 0.0682 -4.0178 16.0037 -3.4687 0.2342 -0.7679 0.6059
-3 2 -31 0.0361 -2.9924 1.9937 -31.0001 -0.8577 -0.4697 0.1039
-8 -10 17 0.0493 -7.9999 -9.9955 17.0193 0.2027 0.1133 -1.0050

loop_
_geom_angle_atom_site_label_1
_geom_angle_atom_site_label_2
_geom_angle_atom_site_label_3
_geom_angle
I1 La1 I2 78.42(2)
C1 La1 I1 90.3(2)
C1 La1 I2 128.5(2)
C1 La1 C2 28.5(3)
C1 La1 C3 47.2(3)
C1 La1 C10 119.4(3)
C1 La1 C11 145.4(3)
C2 La1 I1 87.0(2)
C2 La1 I2 100.3(2)
C2 La1 C3 28.1(3)
C3 La1 I1 110.8(2)
C3 La1 I2 90.3(2)
C4 La1 I1 133.6(2)
C4 La1 I2 110.3(2)
C4 La1 C1 47.7(3)
C4 La1 C2 47.0(3)
C4 La1 C3 28.9(3)
C4 La1 C10 124.9(3)
C4 La1 C11 126.5(3)
C4 La1 C12 98.6(3)
C5 La1 I1 118.2(2)
C5 La1 I2 138.2(2)
C5 La1 C1 29.3(3)
C5 La1 C2 47.9(3)
C5 La1 C3 48.4(3)
C5 La1 C4 29.8(3)
C5 La1 C10 107.7(3)
C5 La1 C11 124.4(3)
C5 La1 C12 104.9(3)
C5 La1 C14 79.9(3)
C10 La1 I1 89.6(2)
C10 La1 I2 110.7(2)
C10 La1 C2 147.5(3)
C10 La1 C3 153.6(3)
C11 La1 I1 98.9(2)
C11 La1 I2 86.0(2)
C11 La1 C2 172.2(3)
C11 La1 C3 148.7(3)
C11 La1 C10 28.6(3)
C12 La1 I1 127.6(2)
C12 La1 I2 89.1(2)
C12 La1 C1 133.5(3)
C12 La1 C2 145.4(3)
C12 La1 C3 120.1(3)
C12 La1 C10 47.7(3)
C12 La1 C11 28.9(3)
C13 La1 I1 137.2(2)
C13 La1 I2 117.6(2)
C13 La1 C1 104.7(3)
C13 La1 C2 124.2(3)
C13 La1 C3 108.5(3)
C13 La1 C4 80.7(3)
C13 La1 C5 77.6(3)
C13 La1 C10 48.0(3)
C13 La1 C11 48.1(3)
C13 La1 C12 29.7(3)
C13 La1 C14 29.7(3)
C14 La1 I1 109.8(2)
C14 La1 I2 133.4(2)
C14 La1 C1 97.8(3)
C14 La1 C2 125.4(3)
C14 La1 C3 124.9(3)
C14 La1 C4 96.6(3)
C14 La1 C10 28.8(3)
C14 La1 C11 47.7(3)
C14 La1 C12 48.6(3)
I1 La2 I2 78.12(2)
C23 La2 I1 89.8(2)
C23 La2 I2 129.0(2)
C23 La2 C24 29.3(3)
C23 La2 C25 47.6(3)
C23 La2 C37 145.6(3)
C23 La2 C38 119.7(3)
C24 La2 I1 85.7(2)
C24 La2 I2 99.9(2)
C24 La2 C25 28.3(3)
C24 La2 C37 173.4(3)
C24 La2 C38 148.1(3)
C25 La2 I1 109.9(2)
C25 La2 I2 90.3(2)
C25 La2 C38 156.0(3)
C26 La2 I1 133.3(2)
C26 La2 I2 109.5(2)
C26 La2 C23 48.7(3)
C26 La2 C24 47.8(3)
C26 La2 C25 28.7(3)
C26 La2 C36 98.0(3)
C26 La2 C37 126.7(3)
C26 La2 C38 127.6(3)
C27 La2 I1 117.9(2)
C27 La2 I2 137.7(2)
C27 La2 C23 29.2(3)
C27 La2 C24 48.0(3)
C27 La2 C25 47.9(3)
C27 La2 C26 30.2(3)
C27 La2 C36 103.9(3)
C27 La2 C37 125.4(3)
C27 La2 C38 110.0(3)
C27 La2 C39 81.7(3)
C36 La2 I1 128.3(2)
C36 La2 I2 91.2(2)
C36 La2 C23 131.9(3)
C36 La2 C24 145.8(3)
C36 La2 C25 120.7(3)
C36 La2 C37 29.1(3)
C36 La2 C38 47.9(3)
C37 La2 I1 99.3(2)
C37 La2 I2 85.5(2)
C37 La2 C25 149.0(3)
C37 La2 C38 29.0(3)
C38 La2 I1 88.1(2)
C38 La2 I2 109.4(2)
C39 La2 I1 107.8(2)
C39 La2 I2 133.4(2)
C39 La2 C23 97.6(3)
C39 La2 C24 126.4(3)
C39 La2 C25 126.9(3)
C39 La2 C26 99.1(3)
C39 La2 C36 48.0(3)
C39 La2 C37 48.0(3)
C39 La2 C38 29.2(3)
C40 La2 I1 135.7(2)
C40 La2 I2 119.3(2)
C40 La2 C23 104.0(3)
C40 La2 C24 125.4(3)
C40 La2 C25 110.3(3)
C40 La2 C26 82.2(3)
C40 La2 C27 78.1(3)
C40 La2 C36 28.9(3)
C40 La2 C37 48.0(3)
C40 La2 C38 48.3(3)
C40 La2 C39 29.6(3)
La1 I1 La2 102.13(2)
La1 I2 La2 101.33(2)
H0AA C0AA H0AB 109.5
H0AA C0AA H0AC 109.5
H0AB C0AA H0AC 109.5
C66 C0AA H0AA 109.5
C66 C0AA H0AB 109.5
C66 C0AA H0AC 109.5
C2 C1 La1 77.5(6)
C2 C1 C5 108.1(9)
C2 C1 C6 127.6(9)
C5 C1 La1 71.6(6)
C5 C1 C6 124.0(9)
C6 C1 La1 121.8(6)
La1 C2 H2 116.6
C1 C2 La1 74.0(6)
C1 C2 H2 125.3
C3 C2 La1 75.9(6)
C3 C2 C1 109.3(9)
C3 C2 H2 125.3
C2 C3 La1 75.9(6)
C2 C3 C4 106.1(9)
C2 C3 C66 127.0(10)
C4 C3 La1 70.3(6)
C4 C3 C66 125.5(9)
C66 C3 La1 129.0(7)
La1 C4 H4 111.6
C3 C4 La1 80.9(6)
C3 C4 H4 124.9
C5 C4 La1 74.8(6)
C5 C4 C3 110.2(9)
C5 C4 H4 124.9
La1 C5 H5 111.5
C1 C5 La1 79.1(6)
C1 C5 H5 126.9
C4 C5 La1 75.4(6)
C4 C5 C1 106.2(9)
C4 C5 H5 126.9
C1 C6 C8 111.1(9)
C7 C6 C1 108.4(8)
C7 C6 C8 109.3(9)
C7 C6 C9 108.9(9)
C9 C6 C1 110.7(8)
C9 C6 C8 108.4(9)
C6 C7 H7A 109.5
C6 C7 H7B 109.5
C6 C7 H7C 109.5
H7A C7 H7B 109.5
H7A C7 H7C 109.5
H7B C7 H7C 109.5
C6 C8 H8A 109.5
C6 C8 H8B 109.5
C6 C8 H8C 109.5
H8A C8 H8B 109.5
H8A C8 H8C 109.5
H8B C8 H8C 109.5
C6 C9 H9A 109.5
C6 C9 H9B 109.5
C6 C9 H9C 109.5
H9A C9 H9B 109.5
H9A C9 H9C 109.5
H9B C9 H9C 109.5
C11 C10 La1 74.8(6)
C11 C10 C15 125.1(10)
C14 C10 La1 70.7(6)
C14 C10 C11 107.2(9)
C14 C10 C15 126.7(10)
C15 C10 La1 128.6(7)
La1 C11 H11 115.4
C10 C11 La1 76.6(6)
C10 C11 H11 125.5
C10 C11 C12 109.0(9)
C12 C11 La1 74.5(6)
C12 C11 H11 125.5
C11 C12 La1 76.6(6)
C11 C12 C13 106.5(9)
C11 C12 C19 128.7(10)
C13 C12 La1 71.8(6)
C13 C12 C19 124.3(10)
C19 C12 La1 122.7(7)
La1 C13 H13 112.5
C12 C13 La1 78.5(6)
C12 C13 H13 126.0
C14 C13 La1 75.5(6)
C14 C13 C12 108.0(10)
C14 C13 H13 126.0
La1 C14 H14 111.5
C10 C14 La1 80.6(6)
C10 C14 C13 109.0(10)
C10 C14 H14 125.5
C13 C14 La1 74.8(6)
C13 C14 H14 125.5
C10 C15 C16 106.6(9)
C10 C15 C17 111.7(9)
C17 C15 C16 105.9(9)
C18 C15 C10 112.9(9)
C18 C15 C16 108.8(10)
C18 C15 C17 110.6(10)
C15 C16 H16A 109.5
C15 C16 H16B 109.5
C15 C16 H16C 109.5
H16A C16 H16B 109.5
H16A C16 H16C 109.5
H16B C16 H16C 109.5
C15 C17 H17A 109.5
C15 C17 H17B 109.5
C15 C17 H17C 109.5
H17A C17 H17B 109.5
H17A C17 H17C 109.5
H17B C17 H17C 109.5
C15 C18 H18A 109.5
C15 C18 H18B 109.5
C15 C18 H18C 109.5
H18A C18 H18B 109.5
H18A C18 H18C 109.5
H18B C18 H18C 109.5
C12 C19 C20 107.8(9)
C12 C19 C21 110.7(9)
C12 C19 C22 111.9(9)
C20 C19 C21 108.2(9)
C22 C19 C20 109.6(9)
C22 C19 C21 108.6(9)
C19 C20 H20A 109.5
C19 C20 H20B 109.5
C19 C20 H20C 109.5
H20A C20 H20B 109.5
H20A C20 H20C 109.5
H20B C20 H20C 109.5
C19 C21 H21A 109.5
C19 C21 H21B 109.5
C19 C21 H21C 109.5
H21A C21 H21B 109.5
H21A C21 H21C 109.5
H21B C21 H21C 109.5
C19 C22 H22A 109.5
C19 C22 H22B 109.5
C19 C22 H22C 109.5
H22A C22 H22B 109.5
H22A C22 H22C 109.5
H22B C22 H22C 109.5
C24 C23 La2 76.5(6)
C24 C23 C28 127.6(10)
C27 C23 La2 72.2(6)
C27 C23 C24 106.8(9)
C27 C23 C28 125.2(10)
C28 C23 La2 121.6(7)
La2 C24 H24 115.7
C23 C24 La2 74.2(6)
C23 C24 H24 125.9
C25 C24 La2 76.3(6)
C25 C24 C23 108.2(10)
C25 C24 H24 125.9
C24 C25 La2 75.4(6)
C24 C25 C32 123.8(10)
C26 C25 La2 71.3(6)
C26 C25 C24 108.8(9)
C26 C25 C32 126.2(9)
C32 C25 La2 129.0(7)
La2 C26 H26 112.0
C25 C26 La2 80.0(6)
C25 C26 H26 126.3
C25 C26 C27 107.4(9)
C27 C26 La2 74.4(6)
C27 C26 H26 126.3
La2 C27 H27 112.5
C23 C27 La2 78.7(6)
C23 C27 C26 108.5(10)
C23 C27 H27 125.7
C26 C27 La2 75.5(6)
C26 C27 H27 125.7
C23 C28 C29 110.1(9)
C23 C28 C31 107.6(9)
C29 C28 C31 108.7(9)
C30 C28 C23 111.0(9)
C30 C28 C29 110.2(9)
C30 C28 C31 109.1(9)
C28 C29 H29A 109.5
C28 C29 H29B 109.5
C28 C29 H29C 109.5
H29A C29 H29B 109.5
H29A C29 H29C 109.5
H29B C29 H29C 109.5
C28 C30 H30A 109.5
C28 C30 H30B 109.5
C28 C30 H30C 109.5
H30A C30 H30B 109.5
H30A C30 H30C 109.5
H30B C30 H30C 109.5
C28 C31 H31A 109.5
C28 C31 H31B 109.5
C28 C31 H31C 109.5
H31A C31 H31B 109.5
H31A C31 H31C 109.5
H31B C31 H31C 109.5
C33 C32 C25 111.6(9)
C33 C32 C34 111.1(10)
C33 C32 C35 110.6(9)
C34 C32 C25 110.6(9)
C34 C32 C35 107.9(10)
C35 C32 C25 104.8(9)
C32 C33 H33A 109.5
C32 C33 H33B 109.5
C32 C33 H33C 109.5
H33A C33 H33B 109.5
H33A C33 H33C 109.5
H33B C33 H33C 109.5
C32 C34 H34A 109.5
C32 C34 H34B 109.5
C32 C34 H34C 109.5
H34A C34 H34B 109.5
H34A C34 H34C 109.5
H34B C34 H34C 109.5
C32 C35 H35A 109.5
C32 C35 H35B 109.5
C32 C35 H35C 109.5
H35A C35 H35B 109.5
H35A C35 H35C 109.5
H35B C35 H35C 109.5
C37 C36 La2 78.2(6)
C37 C36 C41 124.6(9)
C40 C36 La2 73.5(6)
C40 C36 C37 109.1(9)
C40 C36 C41 126.0(9)
C41 C36 La2 120.0(6)
La2 C37 H37 116.7
C36 C37 La2 72.8(6)
C36 C37 H37 126.2
C36 C37 C38 107.5(9)
C38 C37 La2 76.5(6)
C38 C37 H37 126.2
C37 C38 La2 74.5(6)
C37 C38 C45 125.2(9)
C39 C38 La2 70.3(6)
C39 C38 C37 105.7(9)
C39 C38 C45 127.4(9)
C45 C38 La2 131.4(7)
La2 C39 H39 111.7
C38 C39 La2 80.6(6)
C38 C39 H39 125.3
C40 C39 La2 74.7(6)
C40 C39 C38 109.4(9)
C40 C39 H39 125.3
La2 C40 H40 113.1
C36 C40 La2 77.6(6)
C36 C40 C39 108.2(9)
C36 C40 H40 125.9
C39 C40 La2 75.8(6)
C39 C40 H40 125.9
C42 C41 C36 111.5(8)
C43 C41 C36 108.5(9)
C43 C41 C42 110.7(9)
C43 C41 C44 108.4(9)
C44 C41 C36 109.6(9)
C44 C41 C42 108.1(9)
C41 C42 H42A 109.5
C41 C42 H42B 109.5
C41 C42 H42C 109.5
H42A C42 H42B 109.5
H42A C42 H42C 109.5
H42B C42 H42C 109.5
C41 C43 H43A 109.5
C41 C43 H43B 109.5
C41 C43 H43C 109.5
H43A C43 H43B 109.5
H43A C43 H43C 109.5
H43B C43 H43C 109.5
C41 C44 H44A 109.5
C41 C44 H44B 109.5
C41 C44 H44C 109.5
H44A C44 H44B 109.5
H44A C44 H44C 109.5
H44B C44 H44C 109.5
C38 C45 C46 112.8(9)
C38 C45 C47 111.9(8)
C38 C45 C48 107.5(9)
C46 C45 C47 109.0(9)
C46 C45 C48 108.5(9)
C48 C45 C47 106.8(9)
C45 C46 H46A 109.5
C45 C46 H46B 109.5
C45 C46 H46C 109.5
H46A C46 H46B 109.5
H46A C46 H46C 109.5
H46B C46 H46C 109.5
C45 C47 H47A 109.5
C45 C47 H47B 109.5
C45 C47 H47C 109.5
H47A C47 H47B 109.5
H47A C47 H47C 109.5
H47B C47 H47C 109.5
C45 C48 H48A 109.5
C45 C48 H48B 109.5
C45 C48 H48C 109.5
H48A C48 H48B 109.5
H48A C48 H48C 109.5
H48B C48 H48C 109.5
C0AA C66 C68 108.7(9)
C0AA C66 C88 109.3(9)
C3 C66 C0AA 112.6(9)
C3 C66 C68 110.6(9)
C3 C66 C88 107.5(9)
C88 C66 C68 108.0(9)
C66 C68 H68A 109.5
C66 C68 H68B 109.5
C66 C68 H68C 109.5
H68A C68 H68B 109.5
H68A C68 H68C 109.5
H68B C68 H68C 109.5
C66 C88 H88A 109.5
C66 C88 H88B 109.5
C66 C88 H88C 109.5
H88A C88 H88B 109.5
H88A C88 H88C 109.5
H88B C88 H88C 109.5

loop_
_geom_bond_atom_site_label_1
_geom_bond_atom_site_label_2
_geom_bond_distance
La1 I1 3.2402(10)
La1 I2 3.2551(10)
La1 C1 2.849(10)
La1 C2 2.894(10)
La1 C3 2.894(10)
La1 C4 2.760(10)
La1 C5 2.752(10)
La1 C10 2.881(10)
La1 C11 2.858(10)
La1 C12 2.832(10)
La1 C13 2.746(11)
La1 C14 2.756(11)
La2 I1 3.2470(9)
La2 I2 3.2692(10)
La2 C23 2.832(10)
La2 C24 2.861(10)
La2 C25 2.874(10)
La2 C26 2.764(10)
La2 C27 2.750(10)
La2 C36 2.793(10)
La2 C37 2.862(10)
La2 C38 2.888(10)
La2 C39 2.755(10)
La2 C40 2.742(11)
C0AA H0AA 0.9600
C0AA H0AB 0.9600
C0AA H0AC 0.9600
C0AA C66 1.528(15)
C1 C2 1.413(14)
C1 C5 1.421(14)
C1 C6 1.541(13)
C2 H2 0.9300
C2 C3 1.407(14)
C3 C4 1.415(15)
C3 C66 1.527(14)
C4 H4 0.9300
C4 C5 1.415(14)
C5 H5 0.9300
C6 C7 1.531(15)
C6 C8 1.546(14)
C6 C9 1.531(14)
C7 H7A 0.9600
C7 H7B 0.9600
C7 H7C 0.9600
C8 H8A 0.9600
C8 H8B 0.9600
C8 H8C 0.9600
C9 H9A 0.9600
C9 H9B 0.9600
C9 H9C 0.9600
C10 C11 1.417(14)
C10 C14 1.406(15)
C10 C15 1.543(14)
C11 H11 0.9300
C11 C12 1.422(14)
C12 C13 1.432(15)
C12 C19 1.517(14)
C13 H13 0.9300
C13 C14 1.410(15)
C14 H14 0.9300
C15 C16 1.557(15)
C15 C17 1.553(15)
C15 C18 1.503(16)
C16 H16A 0.9600
C16 H16B 0.9600
C16 H16C 0.9600
C17 H17A 0.9600
C17 H17B 0.9600
C17 H17C 0.9600
C18 H18A 0.9600
C18 H18B 0.9600
C18 H18C 0.9600
C19 C20 1.537(15)
C19 C21 1.553(16)
C19 C22 1.529(15)
C20 H20A 0.9600
C20 H20B 0.9600
C20 H20C 0.9600
C21 H21A 0.9600
C21 H21B 0.9600
C21 H21C 0.9600
C22 H22A 0.9600
C22 H22B 0.9600
C22 H22C 0.9600
C23 C24 1.438(15)
C23 C27 1.408(15)
C23 C28 1.532(14)
C24 H24 0.9300
C24 C25 1.403(14)
C25 C26 1.401(15)
C25 C32 1.581(14)
C26 H26 0.9300
C26 C27 1.434(14)
C27 H27 0.9300
C28 C29 1.535(15)
C28 C30 1.520(15)
C28 C31 1.550(15)
C29 H29A 0.9600
C29 H29B 0.9600
C29 H29C 0.9600
C30 H30A 0.9600
C30 H30B 0.9600
C30 H30C 0.9600
C31 H31A 0.9600
C31 H31B 0.9600
C31 H31C 0.9600
C32 C33 1.519(17)
C32 C34 1.537(15)
C32 C35 1.545(16)
C33 H33A 0.9600
C33 H33B 0.9600
C33 H33C 0.9600
C34 H34A 0.9600
C34 H34B 0.9600
C34 H34C 0.9600
C35 H35A 0.9600
C35 H35B 0.9600
C35 H35C 0.9600
C36 C37 1.421(14)
C36 C40 1.383(14)
C36 C41 1.551(14)
C37 H37 0.9300
C37 C38 1.441(14)
C38 C39 1.426(14)
C38 C45 1.502(14)
C39 H39 0.9300
C39 C40 1.402(14)
C40 H40 0.9300
C41 C42 1.546(15)
C41 C43 1.531(15)
C41 C44 1.537(15)
C42 H42A 0.9600
C42 H42B 0.9600
C42 H42C 0.9600
C43 H43A 0.9600
C43 H43B 0.9600
C43 H43C 0.9600
C44 H44A 0.9600
C44 H44B 0.9600
C44 H44C 0.9600
C45 C46 1.536(15)
C45 C47 1.557(14)
C45 C48 1.538(15)
C46 H46A 0.9600
C46 H46B 0.9600
C46 H46C 0.9600
C47 H47A 0.9600
C47 H47B 0.9600
C47 H47C 0.9600
C48 H48A 0.9600
C48 H48B 0.9600
C48 H48C 0.9600
C66 C68 1.545(15)
C66 C88 1.533(15)
C68 H68A 0.9600
C68 H68B 0.9600
C68 H68C 0.9600
C88 H88A 0.9600
C88 H88B 0.9600
C88 H88C 0.9600

loop_
_geom_torsion_atom_site_label_1
_geom_torsion_atom_site_label_2
_geom_torsion_atom_site_label_3
_geom_torsion_atom_site_label_4
_geom_torsion
La1 C1 C2 C3 -68.4(7)
La1 C1 C5 C4 71.2(7)
La1 C1 C6 C7 150.5(7)
La1 C1 C6 C8 -89.4(9)
La1 C1 C6 C9 31.2(11)
La1 C2 C3 C4 -64.2(7)
La1 C2 C3 C66 128.6(11)
La1 C3 C4 C5 -70.0(7)
La1 C3 C66 C0AA -49.1(12)
La1 C3 C66 C68 72.8(11)
La1 C3 C66 C88 -169.5(7)
La1 C4 C5 C1 -73.8(7)
La1 C10 C11 C12 68.1(7)
La1 C10 C14 C13 -70.2(8)
La1 C10 C15 C16 -166.0(7)
La1 C10 C15 C17 -50.8(12)
La1 C10 C15 C18 74.6(12)
La1 C11 C12 C13 66.1(7)
La1 C11 C12 C19 -121.3(11)
La1 C12 C13 C14 70.5(7)
La1 C12 C19 C20 150.5(7)
La1 C12 C19 C21 -91.3(9)
La1 C12 C19 C22 30.0(12)
La1 C13 C14 C10 74.1(8)
La2 C23 C24 C25 -69.4(7)
La2 C23 C27 C26 70.3(7)
La2 C23 C28 C29 31.2(12)
La2 C23 C28 C30 -91.2(10)
La2 C23 C28 C31 149.5(8)
La2 C24 C25 C26 -63.9(7)
La2 C24 C25 C32 127.5(10)
La2 C25 C26 C27 -70.0(7)
La2 C25 C32 C33 71.5(11)
La2 C25 C32 C34 -52.7(13)
La2 C25 C32 C35 -168.8(7)
La2 C26 C27 C23 -72.5(7)
La2 C36 C37 C38 -69.2(7)
La2 C36 C40 C39 70.3(7)
La2 C36 C41 C42 -88.7(9)
La2 C36 C41 C43 149.2(7)
La2 C36 C41 C44 31.0(11)
La2 C37 C38 C39 -63.8(7)
La2 C37 C38 C45 130.2(10)
La2 C38 C39 C40 -70.0(7)
La2 C38 C45 C46 73.8(11)
La2 C38 C45 C47 -49.6(12)
La2 C38 C45 C48 -166.6(7)
La2 C39 C40 C36 -71.5(8)
C1 C2 C3 La1 67.1(7)
C1 C2 C3 C4 2.9(12)
C1 C2 C3 C66 -164.3(10)
C2 C1 C5 La1 -69.6(7)
C2 C1 C5 C4 1.5(12)
C2 C1 C6 C7 -110.4(12)
C2 C1 C6 C8 9.7(15)
C2 C1 C6 C9 130.2(11)
C2 C3 C4 La1 68.1(7)
C2 C3 C4 C5 -1.9(12)
C2 C3 C66 C0AA -151.7(11)
C2 C3 C66 C68 -29.9(15)
C2 C3 C66 C88 87.8(13)
C3 C4 C5 La1 74.0(8)
C3 C4 C5 C1 0.2(12)
C4 C3 C66 C0AA 43.5(15)
C4 C3 C66 C68 165.3(10)
C4 C3 C66 C88 -76.9(13)
C5 C1 C2 La1 65.6(7)
C5 C1 C2 C3 -2.8(12)
C5 C1 C6 C7 62.3(13)
C5 C1 C6 C8 -177.6(9)
C5 C1 C6 C9 -57.1(13)
C6 C1 C2 La1 -120.8(10)
C6 C1 C2 C3 170.8(10)
C6 C1 C5 La1 116.5(9)
C6 C1 C5 C4 -172.4(9)
C10 C11 C12 La1 -69.5(7)
C10 C11 C12 C13 -3.4(12)
C10 C11 C12 C19 169.2(10)
C11 C10 C14 La1 66.5(7)
C11 C10 C14 C13 -3.7(12)
C11 C10 C15 C16 95.3(12)
C11 C10 C15 C17 -149.4(10)
C11 C10 C15 C18 -24.1(15)
C11 C12 C13 La1 -69.3(7)
C11 C12 C13 C14 1.1(12)
C11 C12 C19 C20 -110.3(12)
C11 C12 C19 C21 7.9(15)
C11 C12 C19 C22 129.1(12)
C12 C13 C14 La1 -72.5(7)
C12 C13 C14 C10 1.6(12)
C13 C12 C19 C20 61.1(13)
C13 C12 C19 C21 179.3(10)
C13 C12 C19 C22 -59.4(14)
C14 C10 C11 La1 -63.7(7)
C14 C10 C11 C12 4.5(12)
C14 C10 C15 C16 -72.2(13)
C14 C10 C15 C17 43.1(15)
C14 C10 C15 C18 168.4(11)
C15 C10 C11 La1 126.8(10)
C15 C10 C11 C12 -165.1(10)
C15 C10 C14 La1 -124.2(10)
C15 C10 C14 C13 165.6(10)
C19 C12 C13 La1 117.6(10)
C19 C12 C13 C14 -171.9(10)
C23 C24 C25 La2 68.0(7)
C23 C24 C25 C26 4.1(12)
C23 C24 C25 C32 -164.5(10)
C24 C23 C27 La2 -69.3(7)
C24 C23 C27 C26 1.0(12)
C24 C23 C28 C29 128.6(11)
C24 C23 C28 C30 6.3(15)
C24 C23 C28 C31 -113.1(12)
C24 C25 C26 La2 66.6(7)
C24 C25 C26 C27 -3.4(12)
C24 C25 C32 C33 -27.2(15)
C24 C25 C32 C34 -151.4(11)
C24 C25 C32 C35 92.5(12)
C25 C26 C27 La2 74.0(7)
C25 C26 C27 C23 1.5(12)
C26 C25 C32 C33 166.2(10)
C26 C25 C32 C34 42.0(15)
C26 C25 C32 C35 -74.1(13)
C27 C23 C24 La2 66.3(7)
C27 C23 C24 C25 -3.1(12)
C27 C23 C28 C29 -58.5(14)
C27 C23 C28 C30 179.1(10)
C27 C23 C28 C31 59.8(14)
C28 C23 C24 La2 -119.7(11)
C28 C23 C24 C25 170.8(10)
C28 C23 C27 La2 116.6(10)
C28 C23 C27 C26 -173.1(10)
C32 C25 C26 La2 -125.2(10)
C32 C25 C26 C27 164.8(10)
C36 C37 C38 La2 66.7(7)
C36 C37 C38 C39 2.9(11)
C36 C37 C38 C45 -163.2(9)
C37 C36 C40 La2 -70.8(7)
C37 C36 C40 C39 -0.6(12)
C37 C36 C41 C42 7.8(14)
C37 C36 C41 C43 -114.4(11)
C37 C36 C41 C44 127.4(11)
C37 C38 C39 La2 66.7(7)
C37 C38 C39 C40 -3.3(11)
C37 C38 C45 C46 -27.0(14)
C37 C38 C45 C47 -150.4(10)
C37 C38 C45 C48 92.6(12)
C38 C39 C40 La2 74.0(7)
C38 C39 C40 C36 2.4(12)
C39 C38 C45 C46 169.9(10)
C39 C38 C45 C47 46.5(14)
C39 C38 C45 C48 -70.5(13)
C40 C36 C37 La2 67.7(7)
C40 C36 C37 C38 -1.5(12)
C40 C36 C41 C42 -179.5(10)
C40 C36 C41 C43 58.4(14)
C40 C36 C41 C44 -59.9(14)
C41 C36 C37 La2 -118.5(10)
C41 C36 C37 C38 172.3(9)
C41 C36 C40 La2 115.5(10)
C41 C36 C40 C39 -174.3(9)
C45 C38 C39 La2 -127.6(10)
C45 C38 C39 C40 162.4(10)
C66 C3 C4 La1 -124.5(10)
C66 C3 C4 C5 165.5(10)

loop_
_twin_individual_id
_twin_individual_mass_fraction_refined
1 0.9087(13)
2 0.0913(13)
